data_7042055
loop_
_publ_author_name
'Bolotaulo, Duer'
'Metta-Maga\~na, Alejandro'
'Fortier, Skye'

_publ_section_title
;
 F-element metalated dipyrrins: synthesis and characterization of a family
 of uranyl bis(dipyrrinate) complexes.
;
_journal_issue 10
_journal_name_full 'Dalton transactions (Cambridge, England : 2003)'
_journal_page_first 3284
_journal_page_last 3294
_journal_paper_doi 10.1039/c7dt00150a
_journal_volume 46
_journal_year 2017
_chemical_formula_moiety '2(C36 H34 N4 O5 U), C4 O, 1.4(C5)'
_chemical_formula_sum 'C90 H78 N8 O11 U2'
_chemical_formula_weight 1923.66
_chemical_name_systematic
;
 ?
;
_space_group_crystal_system triclinic
_space_group_IT_number 2
_space_group_name_Hall '-P 1'
_space_group_name_H-M_alt 'P -1'
_symmetry_space_group_name_Hall '-P 1'
_symmetry_space_group_name_H-M 'P -1'
_atom_sites_solution_hydrogens geom
_atom_sites_solution_primary iterative
_audit_creation_date 2016-10-13
_audit_creation_method
;
Olex2 1.2
(compiled 2016.02.19 svn.r3266 for OlexSys, GUI svn.r5227)
;
_audit_update_record
;
2017-01-09 deposited with the CCDC.
2017-02-10 downloaded from the CCDC.
;
_cell_angle_alpha 99.0510(10)
_cell_angle_beta 103.8570(10)
_cell_angle_gamma 98.0330(10)
_cell_formula_units_Z 2
_cell_length_a 14.5004(7)
_cell_length_b 16.3863(8)
_cell_length_c 16.7499(9)
_cell_measurement_reflns_used 9906
_cell_measurement_temperature 150(2)
_cell_measurement_theta_max 27.429
_cell_measurement_theta_min 2.258
_cell_volume 3750.1(3)
_computing_cell_refinement 'SAINT v7.68A (Bruker, 2009)'
_computing_data_reduction 'SAINT v7.68A (Bruker, 2009)'
_computing_molecular_graphics 'Olex2 (Dolomanov et al., 2009)'
_computing_publication_material 'Olex2 (Dolomanov et al., 2009)'
_computing_structure_refinement 'ShelXL (Sheldrick, 2015)'
_computing_structure_solution
;
Superflip (Palatinus & Chapuis, 2007;Palatinus & van der Lee, 2008;
Palatinus et al., 2012)
;
_diffrn_ambient_temperature 150(1)
_diffrn_measured_fraction_theta_full 0.994
_diffrn_measured_fraction_theta_max 0.983
_diffrn_measurement_device_type 'Bruker APEX-II CCD'
_diffrn_measurement_method '\f and \w scans'
_diffrn_radiation_monochromator graphite
_diffrn_radiation_type MoK\a
_diffrn_radiation_wavelength 0.71073
_diffrn_reflns_av_R_equivalents 0.0374
_diffrn_reflns_av_unetI/netI 0.0571
_diffrn_reflns_Laue_measured_fraction_full 0.994
_diffrn_reflns_Laue_measured_fraction_max 0.983
_diffrn_reflns_limit_h_max 18
_diffrn_reflns_limit_h_min -18
_diffrn_reflns_limit_k_max 21
_diffrn_reflns_limit_k_min -18
_diffrn_reflns_limit_l_max 21
_diffrn_reflns_limit_l_min -21
_diffrn_reflns_number 41352
_diffrn_reflns_point_group_measured_fraction_full 0.994
_diffrn_reflns_point_group_measured_fraction_max 0.983
_diffrn_reflns_theta_full 26.000
_diffrn_reflns_theta_max 27.571
_diffrn_reflns_theta_min 1.619
_diffrn_standards_number 0
_exptl_absorpt_coefficient_mu 4.384
_exptl_absorpt_correction_T_max 0.7456
_exptl_absorpt_correction_T_min 0.5760
_exptl_absorpt_correction_type multi-scan
_exptl_absorpt_process_details
;
SADABS-2008/1 (Bruker,2008) was used for absorption correction.
wR2(int) was 0.0906 before and 0.0405 after correction.
The Ratio of minimum to maximum transmission is 0.7725.
The \l/2 correction factor is 0.0015.
;
_exptl_crystal_colour 'red orange'
_exptl_crystal_density_diffrn 1.704
_exptl_crystal_description plate
_exptl_crystal_F_000 1892
_exptl_crystal_size_max 0.41
_exptl_crystal_size_mid 0.33
_exptl_crystal_size_min 0.06
_refine_diff_density_max 2.230
_refine_diff_density_min -0.757
_refine_diff_density_rms 0.151
_refine_ls_extinction_method none
_refine_ls_goodness_of_fit_ref 1.050
_refine_ls_hydrogen_treatment constr
_refine_ls_matrix_type full
_refine_ls_number_parameters 881
_refine_ls_number_reflns 17045
_refine_ls_number_restraints 0
_refine_ls_restrained_S_all 1.050
_refine_ls_R_factor_all 0.0659
_refine_ls_R_factor_gt 0.0404
_refine_ls_shift/su_max 0.002
_refine_ls_shift/su_mean 0.000
_refine_ls_structure_factor_coef Fsqd
_refine_ls_weighting_details 'w=1/[\s^2^(Fo^2^)+(0.0621P)^2^] where P=(Fo^2^+2Fc^2^)/3'
_refine_ls_weighting_scheme calc
_refine_ls_wR_factor_gt 0.1032
_refine_ls_wR_factor_ref 0.1158
_reflns_Friedel_coverage 0.000
_reflns_number_gt 12380
_reflns_number_total 17045
_reflns_threshold_expression 'I > 2\s(I)'
_cod_data_source_file c7dt00150a2.cif
_cod_data_source_block 1113SF
_cod_depositor_comments 'Adding full bibliography for 7042053--7042056.cif.'
_cod_database_code 7042055
_shelxl_version_number 2013-4
_shelx_space_group_comment
;
The symmetry employed for this shelxl refinement is uniquely defined
by the following loop, which should always be used as a source of
symmetry information in preference to the above space-group names.
They are only intended as comments.
;
_olex2_refinement_description
;
1. Fixed Uiso
 At 1.2 times of:
  All C(H) groups, All C(H,H) groups
 At 1.5 times of:
  All C(H,H,H) groups
2.a Secondary CH2 refined with riding coordinates:
 C72(H72A,H72B), C70(H70A,H70B), C69(H69A,H69B), C34(H34A,H34B), C33(H33A,
 H33B), C36(H36A,H36B), C71(H71A,H71B), C35(H35A,H35B)
2.b Aromatic/amide H refined with riding coordinates:
 C52(H52), C18(H18), C2(H2), C1(H1), C23(H23), C58(H58), C48(H48), C50(H50),
 C59(H59), C54(H54), C67(H67), C22(H22), C53(H53), C64(H64), C27(H27), C16(H16),
  C51(H51), C37(H37), C3(H3), C39(H39), C38(H38), C17(H17), C57(H57), C32(H32),
 C11(H11), C55(H55), C63(H63), C43(H43), C65(H65), C7(H7), C28(H28), C31(H31),
 C30(H30), C14(H14), C10(H10), C13(H13), C47(H47), C44(H44), C15(H15), C8(H8)
2.c Idealised Me refined as rotating group:
 C46(H46A,H46B,H46C), C68(H68A,H68B,H68C), C26(H26A,H26B,H26C), C25(H25A,H25B,
 H25C)
;
_olex2_submission_special_instructions 'No special instructions were received'

loop_
_space_group_symop_operation_xyz
'x, y, z'
'-x, -y, -z'

loop_
_atom_site_label
_atom_site_type_symbol
_atom_site_fract_x
_atom_site_fract_y
_atom_site_fract_z
_atom_site_U_iso_or_equiv
_atom_site_adp_type
_atom_site_occupancy
_atom_site_site_symmetry_order
_atom_site_calc_flag
_atom_site_refinement_flags_posn
U2 U 0.84038(2) 0.47735(2) 0.81227(2) 0.02353(6) Uani 1 1 d .
U1 U 0.23654(2) 0.51315(2) 0.63026(2) 0.02601(7) Uani 1 1 d .
O3 O 0.1636(2) 0.4338(2) 0.4857(2) 0.0276(9) Uani 1 1 d .
O10 O 0.9881(3) 0.4191(2) 0.8364(2) 0.0254(8) Uani 1 1 d .
O1 O 0.3461(3) 0.4978(3) 0.6079(2) 0.0331(9) Uani 1 1 d .
O6 O 0.8215(3) 0.4275(2) 0.8944(2) 0.0322(9) Uani 1 1 d .
O7 O 0.8736(3) 0.5165(2) 0.7291(2) 0.0306(9) Uani 1 1 d .
N2 N 0.3360(3) 0.6483(3) 0.7097(3) 0.0312(11) Uani 1 1 d .
N7 N 0.6779(3) 0.4808(3) 0.7167(3) 0.0258(10) Uani 1 1 d .
N5 N 0.9696(3) 0.6040(3) 0.8931(3) 0.0284(11) Uani 1 1 d .
N1 N 0.2028(3) 0.6312(3) 0.5514(3) 0.0283(11) Uani 1 1 d .
N8 N 0.7749(3) 0.3352(3) 0.7245(3) 0.0290(11) Uani 1 1 d .
O9 O 0.8925(4) 1.0708(3) 0.9332(3) 0.0509(12) Uani 1 1 d .
C72 C 1.0430(4) 0.4043(4) 0.7733(3) 0.0335(14) Uani 1 1 d .
H72A H 1.0908 0.4551 0.7767 0.040 Uiso 1 1 calc R
H72B H 0.9992 0.3882 0.7158 0.040 Uiso 1 1 calc R
N6 N 0.7737(3) 0.5823(3) 0.8934(3) 0.0248(10) Uani 1 1 d .
O8 O 0.3358(3) 0.1735(3) 0.3235(3) 0.0533(13) Uani 1 1 d .
N3 N 0.2818(3) 0.5004(3) 0.7796(3) 0.0319(11) Uani 1 1 d .
O4 O 0.6371(4) 0.2055(3) 0.9345(3) 0.0570(14) Uani 1 1 d .
C5 C 0.2302(4) 0.7492(4) 0.6725(3) 0.0275(12) Uani 1 1 d .
C40 C 0.9596(4) 0.6888(4) 0.9036(3) 0.0279(12) Uani 1 1 d .
O5 O 0.1444(4) 1.0554(3) 0.8148(3) 0.0565(14) Uani 1 1 d .
N4 N 0.2205(3) 0.3627(3) 0.6454(3) 0.0310(11) Uani 1 1 d .
C70 C 1.1164(5) 0.3514(5) 0.8891(4) 0.057(2) Uani 1 1 d .
H70A H 1.1783 0.3916 0.9133 0.069 Uiso 1 1 calc R
H70B H 1.1220 0.2988 0.9105 0.069 Uiso 1 1 calc R
C69 C 1.0342(4) 0.3885(4) 0.9113(3) 0.0330(14) Uani 1 1 d .
H69A H 0.9879 0.3453 0.9240 0.040 Uiso 1 1 calc R
H69B H 1.0586 0.4353 0.9606 0.040 Uiso 1 1 calc R
C52 C 0.6866(4) 0.5565(4) 0.9057(3) 0.0331(14) Uani 1 1 d .
H52 H 0.6605 0.4998 0.9051 0.040 Uiso 1 1 calc R
C34 C 0.0624(4) 0.4145(4) 0.4371(4) 0.0356(14) Uani 1 1 d .
H34A H 0.0441 0.4629 0.4124 0.043 Uiso 1 1 calc R
H34B H 0.0196 0.4007 0.4729 0.043 Uiso 1 1 calc R
C19 C 0.3468(4) 0.4516(4) 0.8147(3) 0.0299(13) Uani 1 1 d .
C41 C 0.8731(4) 0.7182(4) 0.9029(3) 0.0279(12) Uani 1 1 d .
C18 C 0.3878(4) 0.4883(4) 0.9017(3) 0.0355(14) Uani 1 1 d .
H18 H 0.4355 0.4691 0.9400 0.043 Uiso 1 1 calc R
C21 C 0.4314(4) 0.3311(4) 0.8158(3) 0.0280(12) Uani 1 1 d .
C2 C 0.4433(4) 0.7313(4) 0.8243(4) 0.0391(15) Uani 1 1 d .
H2 H 0.4993 0.7501 0.8704 0.047 Uiso 1 1 calc R
C1 C 0.4197(4) 0.6536(4) 0.7674(4) 0.0351(14) Uani 1 1 d .
H1 H 0.4578 0.6109 0.7696 0.042 Uiso 1 1 calc R
C60 C 0.6985(4) 0.3000(4) 0.6533(3) 0.0291(13) Uani 1 1 d .
C49 C 0.7855(4) 0.6684(4) 0.9011(3) 0.0273(12) Uani 1 1 d .
C42 C 0.8774(4) 0.8114(4) 0.9091(3) 0.0315(13) Uani 1 1 d .
C23 C 0.4898(5) 0.2514(4) 0.9206(4) 0.0460(17) Uani 1 1 d .
H23 H 0.4808 0.2250 0.9655 0.055 Uiso 1 1 calc R
C58 C 0.7712(5) 0.1939(4) 0.6902(4) 0.0416(16) Uani 1 1 d .
H58 H 0.7885 0.1403 0.6921 0.050 Uiso 1 1 calc R
C48 C 0.8549(4) 0.8596(4) 0.9757(4) 0.0380(15) Uani 1 1 d .
H48 H 0.8360 0.8331 1.0173 0.046 Uiso 1 1 calc R
C50 C 0.7004(4) 0.6947(4) 0.9158(3) 0.0320(14) Uani 1 1 d .
H50 H 0.6882 0.7505 0.9218 0.038 Uiso 1 1 calc R
C59 C 0.6960(4) 0.2127(4) 0.6322(4) 0.0370(15) Uani 1 1 d .
H59 H 0.6510 0.1741 0.5866 0.044 Uiso 1 1 calc R
C54 C 0.5718(4) 0.5503(4) 0.6422(3) 0.0316(13) Uani 1 1 d .
H54 H 0.5397 0.5948 0.6279 0.038 Uiso 1 1 calc R
C67 C 0.5077(5) 0.2322(4) 0.3893(4) 0.0390(15) Uani 1 1 d .
H67 H 0.5250 0.2181 0.3383 0.047 Uiso 1 1 calc R
C12 C 0.1857(4) 0.7079(4) 0.5898(3) 0.0294(13) Uani 1 1 d .
C22 C 0.4200(5) 0.2929(4) 0.8817(4) 0.0409(16) Uani 1 1 d .
H22 H 0.3635 0.2952 0.9007 0.049 Uiso 1 1 calc R
C53 C 0.6469(4) 0.5536(4) 0.7146(3) 0.0281(12) Uani 1 1 d .
H53 H 0.6727 0.6025 0.7574 0.034 Uiso 1 1 calc R
C64 C 0.4582(4) 0.2776(4) 0.5376(4) 0.0399(16) Uani 1 1 d .
H64 H 0.4409 0.2932 0.5883 0.048 Uiso 1 1 calc R
C4 C 0.3046(4) 0.7229(4) 0.7277(4) 0.0294(13) Uani 1 1 d .
C27 C 0.5857(5) 0.2890(5) 0.8295(4) 0.0460(17) Uani 1 1 d .
H27 H 0.6434 0.2894 0.8121 0.055 Uiso 1 1 calc R
C33 C 0.2225(4) 0.4037(4) 0.4322(4) 0.0358(14) Uani 1 1 d .
H33A H 0.2808 0.3877 0.4656 0.043 Uiso 1 1 calc R
H33B H 0.2428 0.4475 0.4022 0.043 Uiso 1 1 calc R
C16 C 0.2811(5) 0.5619(4) 0.8426(4) 0.0378(15) Uani 1 1 d .
H16 H 0.2426 0.6041 0.8367 0.045 Uiso 1 1 calc R
C51 C 0.6396(4) 0.6249(4) 0.9195(3) 0.0360(14) Uani 1 1 d .
H51 H 0.5776 0.6228 0.9296 0.043 Uiso 1 1 calc R
C62 C 0.5542(4) 0.2962(4) 0.5372(3) 0.0288(13) Uani 1 1 d .
C37 C 1.0642(4) 0.6057(4) 0.9062(4) 0.0338(14) Uani 1 1 d .
H37 H 1.0920 0.5566 0.9022 0.041 Uiso 1 1 calc R
C56 C 0.6214(4) 0.4263(4) 0.6416(3) 0.0257(12) Uani 1 1 d .
C3 C 0.3709(4) 0.7742(4) 0.8009(4) 0.0359(14) Uani 1 1 d .
H3 H 0.3656 0.8281 0.8281 0.043 Uiso 1 1 calc R
C39 C 1.0529(4) 0.7405(4) 0.9243(3) 0.0299(13) Uani 1 1 d .
H39 H 1.0668 0.8002 0.9344 0.036 Uiso 1 1 calc R
C38 C 1.1189(4) 0.6879(4) 0.9268(4) 0.0374(15) Uani 1 1 d .
H38 H 1.1872 0.7037 0.9397 0.045 Uiso 1 1 calc R
C17 C 0.3456(5) 0.5560(4) 0.9195(4) 0.0400(16) Uani 1 1 d .
H17 H 0.3570 0.5919 0.9726 0.048 Uiso 1 1 calc R
C6 C 0.2032(4) 0.8303(4) 0.7044(3) 0.0302(13) Uani 1 1 d .
C61 C 0.6283(4) 0.3444(4) 0.6147(3) 0.0262(12) Uani 1 1 d .
C57 C 0.8168(4) 0.2705(4) 0.7458(4) 0.0365(15) Uani 1 1 d .
H57 H 0.8707 0.2758 0.7928 0.044 Uiso 1 1 calc R
C32 C 0.1676(4) 0.2955(4) 0.5877(4) 0.0387(15) Uani 1 1 d .
H32 H 0.1121 0.2983 0.5452 0.046 Uiso 1 1 calc R
C11 C 0.2276(5) 0.9025(4) 0.6767(4) 0.0413(16) Uani 1 1 d .
H11 H 0.2587 0.8999 0.6327 0.050 Uiso 1 1 calc R
C36 C 0.0551(5) 0.3392(4) 0.3686(4) 0.0456(17) Uani 1 1 d .
H36A H 0.0180 0.2883 0.3790 0.055 Uiso 1 1 calc R
H36B H 0.0219 0.3495 0.3132 0.055 Uiso 1 1 calc R
C55 C 0.5548(4) 0.4707(4) 0.5973(3) 0.0323(14) Uani 1 1 d .
H55 H 0.5070 0.4486 0.5457 0.039 Uiso 1 1 calc R
C20 C 0.3553(4) 0.3748(4) 0.7724(3) 0.0269(12) Uani 1 1 d .
C63 C 0.5773(4) 0.2720(4) 0.4626(4) 0.0382(15) Uani 1 1 d .
H63 H 0.6430 0.2829 0.4616 0.046 Uiso 1 1 calc R
C43 C 0.9055(4) 0.8513(4) 0.8496(4) 0.0344(14) Uani 1 1 d .
H43 H 0.9225 0.8191 0.8048 0.041 Uiso 1 1 calc R
C65 C 0.3871(4) 0.2370(4) 0.4663(4) 0.0444(17) Uani 1 1 d .
H65 H 0.3217 0.2253 0.4680 0.053 Uiso 1 1 calc R
C7 C 0.1590(4) 0.8344(4) 0.7688(4) 0.0352(14) Uani 1 1 d .
H7 H 0.1428 0.7853 0.7898 0.042 Uiso 1 1 calc R
C28 C 0.5153(4) 0.3286(4) 0.7910(4) 0.0394(15) Uani 1 1 d .
H28 H 0.5246 0.3550 0.7461 0.047 Uiso 1 1 calc R
C24 C 0.5732(4) 0.2486(4) 0.8932(4) 0.0396(15) Uani 1 1 d .
C31 C 0.2021(5) 0.2216(4) 0.5966(4) 0.0446(17) Uani 1 1 d .
H31 H 0.1746 0.1671 0.5635 0.053 Uiso 1 1 calc R
C46 C 0.9222(6) 1.1130(4) 0.8734(5) 0.061(2) Uani 1 1 d .
H46A H 0.9230 1.1733 0.8893 0.091 Uiso 1 1 calc GR
H46B H 0.8769 1.0907 0.8180 0.091 Uiso 1 1 calc GR
H46C H 0.9871 1.1041 0.8715 0.091 Uiso 1 1 calc GR
C30 C 0.2845(4) 0.2430(4) 0.6630(4) 0.0379(15) Uani 1 1 d .
H30 H 0.3263 0.2065 0.6831 0.046 Uiso 1 1 calc R
C45 C 0.8874(5) 0.9841(4) 0.9201(4) 0.0402(16) Uani 1 1 d .
C14 C 0.1150(4) 0.6899(4) 0.4522(4) 0.0384(15) Uani 1 1 d .
H14 H 0.0808 0.6971 0.3986 0.046 Uiso 1 1 calc R
C10 C 0.2089(5) 0.9793(4) 0.7103(4) 0.0486(18) Uani 1 1 d .
H10 H 0.2260 1.0281 0.6891 0.058 Uiso 1 1 calc R
C13 C 0.1285(4) 0.7429(4) 0.5271(4) 0.0340(14) Uani 1 1 d .
H13 H 0.1042 0.7936 0.5358 0.041 Uiso 1 1 calc R
C29 C 0.2944(4) 0.3299(4) 0.6951(3) 0.0314(13) Uani 1 1 d .
C47 C 0.8595(5) 0.9443(4) 0.9821(4) 0.0444(17) Uani 1 1 d .
H47 H 0.8441 0.9763 1.0280 0.053 Uiso 1 1 calc R
C71 C 1.0919(5) 0.3342(5) 0.7959(4) 0.0515(19) Uani 1 1 d .
H71A H 1.1509 0.3346 0.7760 0.062 Uiso 1 1 calc R
H71B H 1.0482 0.2792 0.7719 0.062 Uiso 1 1 calc R
C9 C 0.1650(5) 0.9835(4) 0.7749(4) 0.0405(15) Uani 1 1 d .
C44 C 0.9096(4) 0.9368(4) 0.8534(4) 0.0345(14) Uani 1 1 d .
H44 H 0.9275 0.9626 0.8110 0.041 Uiso 1 1 calc R
C15 C 0.1611(4) 0.6231(4) 0.4694(3) 0.0338(14) Uani 1 1 d .
H15 H 0.1627 0.5771 0.4278 0.041 Uiso 1 1 calc R
C8 C 0.1380(5) 0.9104(4) 0.8031(4) 0.0428(16) Uani 1 1 d .
H8 H 0.1052 0.9124 0.8460 0.051 Uiso 1 1 calc R
C66 C 0.4120(4) 0.2133(4) 0.3918(4) 0.0341(14) Uani 1 1 d .
C35 C 0.1572(5) 0.3276(4) 0.3707(4) 0.0469(18) Uani 1 1 d .
H35A H 0.1681 0.3250 0.3143 0.056 Uiso 1 1 calc R
H35B H 0.1698 0.2751 0.3899 0.056 Uiso 1 1 calc R
O2 O 0.1235(3) 0.5231(3) 0.6489(2) 0.0347(10) Uani 1 1 d .
C68 C 0.3546(5) 0.1596(6) 0.2447(4) 0.064(2) Uani 1 1 d .
H68A H 0.4118 0.1334 0.2484 0.096 Uiso 1 1 calc GR
H68B H 0.3662 0.2133 0.2268 0.096 Uiso 1 1 calc GR
H68C H 0.2989 0.1223 0.2039 0.096 Uiso 1 1 calc GR
C26 C 0.1800(8) 1.1335(5) 0.7910(6) 0.086(3) Uani 1 1 d .
H26A H 0.1448 1.1335 0.7332 0.130 Uiso 1 1 calc GR
H26B H 0.2491 1.1380 0.7950 0.130 Uiso 1 1 calc GR
H26C H 0.1699 1.1815 0.8288 0.130 Uiso 1 1 calc GR
C25 C 0.7106(7) 0.1883(6) 0.9026(5) 0.084(3) Uani 1 1 d .
H25A H 0.6852 0.1618 0.8430 0.125 Uiso 1 1 calc GR
H25B H 0.7442 0.1499 0.9330 0.125 Uiso 1 1 calc GR
H25C H 0.7559 0.2405 0.9084 0.125 Uiso 1 1 calc GR
C77 C 0.5358(13) 1.0198(11) 0.6500(12) 0.184(7) Uiso 1 1 d .
C78 C 0.4329(14) 1.0309(11) 0.5791(12) 0.174(6) Uiso 1 1 d .
C75 C 0.4428(17) 1.0772(14) 0.7228(15) 0.208(8) Uiso 1 1 d .
C76 C 0.505(2) 1.0216(17) 0.7361(17) 0.264(11) Uiso 1 1 d .
O11 O 0.3871(8) 1.0643(7) 0.6414(8) 0.169(4) Uiso 1 1 d .
C82 C 0.0878(10) -0.0207(9) 0.3320(9) 0.123(4) Uiso 1 1 d .
C80 C 0.1542(11) -0.0373(9) 0.4614(9) 0.131(5) Uiso 1 1 d .
C83 C 0.1070(14) 0.0636(12) 0.3838(12) 0.184(7) Uiso 1 1 d .
C81 C 0.1947(11) 0.0295(10) 0.4101(9) 0.153(6) Uiso 1 1 d .
C79 C 0.0535(16) -0.0567(13) 0.4037(13) 0.206(8) Uiso 1 1 d .
C74 C 0.5891(18) 0.9511(14) 0.9822(15) 0.249(10) Uiso 1 1 d .
C73 C 0.5165(18) 1.0017(15) 1.0571(13) 0.241(10) Uiso 1 1 d .

loop_
_atom_site_aniso_label
_atom_site_aniso_U_11
_atom_site_aniso_U_22
_atom_site_aniso_U_33
_atom_site_aniso_U_23
_atom_site_aniso_U_13
_atom_site_aniso_U_12
U2 0.02469(11) 0.02638(12) 0.01866(10) 0.00523(8) 0.00216(8) 0.00740(8)
U1 0.02246(11) 0.03304(13) 0.02072(11) 0.00319(9) 0.00273(8) 0.00690(9)
O3 0.0226(18) 0.036(2) 0.0207(18) 0.0014(16) 0.0014(15) 0.0067(16)
O10 0.0281(19) 0.031(2) 0.0180(18) 0.0055(16) 0.0043(15) 0.0122(16)
O1 0.027(2) 0.039(2) 0.032(2) 0.0039(18) 0.0066(17) 0.0084(17)
O6 0.034(2) 0.034(2) 0.031(2) 0.0090(18) 0.0083(17) 0.0122(18)
O7 0.030(2) 0.033(2) 0.029(2) 0.0092(17) 0.0047(16) 0.0094(17)
N2 0.032(3) 0.034(3) 0.025(2) 0.002(2) 0.005(2) 0.005(2)
N7 0.026(2) 0.031(3) 0.020(2) 0.0050(19) 0.0046(18) 0.010(2)
N5 0.034(3) 0.031(3) 0.021(2) 0.005(2) 0.0068(19) 0.008(2)
N1 0.027(2) 0.035(3) 0.023(2) 0.003(2) 0.0050(19) 0.010(2)
N8 0.034(3) 0.026(3) 0.025(2) 0.009(2) 0.000(2) 0.010(2)
O9 0.076(3) 0.029(3) 0.045(3) 0.009(2) 0.006(2) 0.015(2)
C72 0.034(3) 0.042(4) 0.027(3) 0.003(3) 0.011(2) 0.012(3)
N6 0.025(2) 0.029(3) 0.020(2) 0.0038(19) 0.0074(18) 0.0044(19)
O8 0.040(3) 0.066(3) 0.035(3) -0.001(2) -0.011(2) -0.006(2)
N3 0.036(3) 0.038(3) 0.021(2) 0.002(2) 0.006(2) 0.012(2)
O4 0.055(3) 0.069(4) 0.049(3) 0.011(3) 0.004(2) 0.037(3)
C5 0.025(3) 0.029(3) 0.027(3) 0.005(2) 0.005(2) 0.003(2)
C40 0.032(3) 0.031(3) 0.019(3) 0.004(2) 0.003(2) 0.009(2)
O5 0.095(4) 0.039(3) 0.052(3) 0.008(2) 0.042(3) 0.029(3)
N4 0.026(2) 0.036(3) 0.025(2) 0.004(2) 0.0003(19) 0.002(2)
C70 0.060(5) 0.084(6) 0.033(4) 0.012(4) 0.003(3) 0.047(4)
C69 0.033(3) 0.043(4) 0.025(3) 0.012(3) 0.003(2) 0.015(3)
C52 0.037(3) 0.044(4) 0.022(3) 0.006(3) 0.011(2) 0.012(3)
C34 0.026(3) 0.050(4) 0.026(3) 0.008(3) -0.003(2) 0.005(3)
C19 0.027(3) 0.037(3) 0.023(3) 0.003(2) 0.003(2) 0.004(2)
C41 0.033(3) 0.028(3) 0.019(3) 0.003(2) 0.003(2) 0.006(2)
C18 0.035(3) 0.039(4) 0.025(3) 0.002(3) -0.001(2) 0.000(3)
C21 0.024(3) 0.036(3) 0.021(3) 0.005(2) 0.001(2) 0.006(2)
C2 0.036(3) 0.045(4) 0.028(3) -0.003(3) -0.001(3) 0.008(3)
C1 0.026(3) 0.044(4) 0.033(3) 0.004(3) 0.004(2) 0.008(3)
C60 0.030(3) 0.032(3) 0.023(3) 0.003(2) 0.006(2) 0.005(2)
C49 0.028(3) 0.033(3) 0.017(3) 0.004(2) -0.001(2) 0.007(2)
C42 0.034(3) 0.032(3) 0.023(3) 0.002(2) -0.001(2) 0.007(3)
C23 0.053(4) 0.052(4) 0.036(4) 0.022(3) 0.009(3) 0.013(3)
C58 0.048(4) 0.032(4) 0.042(4) 0.009(3) 0.001(3) 0.013(3)
C48 0.042(3) 0.037(4) 0.031(3) 0.006(3) 0.002(3) 0.008(3)
C50 0.030(3) 0.038(4) 0.026(3) 0.001(3) 0.003(2) 0.014(3)
C59 0.042(4) 0.032(3) 0.032(3) 0.002(3) 0.005(3) 0.006(3)
C54 0.030(3) 0.039(4) 0.026(3) 0.008(3) 0.003(2) 0.013(3)
C67 0.044(4) 0.044(4) 0.023(3) 0.004(3) 0.007(3) -0.004(3)
C12 0.027(3) 0.035(3) 0.026(3) 0.007(2) 0.006(2) 0.005(2)
C22 0.035(3) 0.058(4) 0.035(3) 0.013(3) 0.012(3) 0.018(3)
C53 0.032(3) 0.033(3) 0.021(3) 0.009(2) 0.007(2) 0.009(2)
C64 0.030(3) 0.053(4) 0.030(3) -0.001(3) 0.006(3) 0.001(3)
C4 0.030(3) 0.027(3) 0.030(3) 0.005(2) 0.007(2) 0.005(2)
C27 0.029(3) 0.072(5) 0.038(4) 0.012(3) 0.007(3) 0.017(3)
C33 0.028(3) 0.050(4) 0.029(3) 0.001(3) 0.008(2) 0.013(3)
C16 0.047(4) 0.038(4) 0.031(3) 0.004(3) 0.015(3) 0.013(3)
C51 0.034(3) 0.049(4) 0.027(3) 0.008(3) 0.008(2) 0.016(3)
C62 0.028(3) 0.031(3) 0.024(3) 0.004(2) 0.002(2) 0.004(2)
C37 0.033(3) 0.036(3) 0.034(3) 0.002(3) 0.010(3) 0.011(3)
C56 0.025(3) 0.033(3) 0.019(3) 0.007(2) 0.003(2) 0.005(2)
C3 0.043(4) 0.031(3) 0.030(3) 0.000(3) 0.006(3) 0.010(3)
C39 0.031(3) 0.028(3) 0.030(3) 0.002(2) 0.009(2) 0.005(2)
C38 0.029(3) 0.037(4) 0.043(4) 0.000(3) 0.009(3) 0.003(3)
C17 0.056(4) 0.036(4) 0.022(3) 0.002(3) 0.006(3) 0.001(3)
C6 0.035(3) 0.031(3) 0.025(3) 0.007(2) 0.007(2) 0.010(3)
C61 0.023(3) 0.033(3) 0.022(3) 0.006(2) 0.005(2) 0.006(2)
C57 0.040(3) 0.037(4) 0.032(3) 0.007(3) 0.005(3) 0.014(3)
C32 0.040(3) 0.040(4) 0.023(3) 0.000(3) -0.006(3) -0.002(3)
C11 0.053(4) 0.046(4) 0.033(3) 0.010(3) 0.022(3) 0.014(3)
C36 0.040(4) 0.053(4) 0.034(3) -0.003(3) 0.006(3) -0.004(3)
C55 0.024(3) 0.043(4) 0.027(3) 0.008(3) 0.000(2) 0.006(3)
C20 0.021(3) 0.037(3) 0.023(3) 0.011(2) 0.006(2) 0.002(2)
C63 0.030(3) 0.043(4) 0.036(3) 0.007(3) 0.002(3) 0.000(3)
C43 0.041(3) 0.030(3) 0.027(3) 0.002(3) 0.000(3) 0.010(3)
C65 0.027(3) 0.054(4) 0.043(4) 0.003(3) 0.003(3) -0.006(3)
C7 0.048(4) 0.026(3) 0.028(3) 0.002(2) 0.009(3) 0.000(3)
C28 0.035(3) 0.055(4) 0.032(3) 0.018(3) 0.009(3) 0.011(3)
C24 0.036(3) 0.051(4) 0.032(3) 0.010(3) 0.003(3) 0.017(3)
C31 0.061(4) 0.041(4) 0.024(3) 0.001(3) 0.006(3) 0.001(3)
C46 0.089(6) 0.035(4) 0.054(5) 0.016(4) 0.005(4) 0.015(4)
C30 0.045(4) 0.039(4) 0.027(3) 0.003(3) 0.005(3) 0.011(3)
C45 0.053(4) 0.032(4) 0.030(3) 0.005(3) -0.003(3) 0.013(3)
C14 0.044(4) 0.043(4) 0.026(3) 0.010(3) 0.004(3) 0.008(3)
C10 0.079(5) 0.037(4) 0.040(4) 0.011(3) 0.031(4) 0.015(4)
C13 0.038(3) 0.031(3) 0.032(3) 0.008(3) 0.006(3) 0.010(3)
C29 0.029(3) 0.039(3) 0.023(3) 0.005(3) 0.000(2) 0.007(3)
C47 0.060(4) 0.034(4) 0.034(3) -0.003(3) 0.008(3) 0.008(3)
C71 0.059(5) 0.062(5) 0.048(4) 0.018(4) 0.025(4) 0.032(4)
C9 0.054(4) 0.031(4) 0.041(4) 0.006(3) 0.018(3) 0.014(3)
C44 0.045(4) 0.030(3) 0.028(3) 0.006(3) 0.008(3) 0.008(3)
C15 0.036(3) 0.039(4) 0.022(3) 0.002(3) 0.005(2) 0.003(3)
C8 0.051(4) 0.043(4) 0.041(4) 0.008(3) 0.020(3) 0.015(3)
C66 0.031(3) 0.036(3) 0.029(3) 0.006(3) -0.002(2) 0.002(3)
C35 0.059(4) 0.046(4) 0.029(3) -0.002(3) 0.002(3) 0.011(3)
O2 0.028(2) 0.048(3) 0.031(2) 0.0123(19) 0.0083(17) 0.0111(19)
C68 0.054(5) 0.092(6) 0.033(4) 0.006(4) -0.005(3) 0.005(4)
C26 0.178(11) 0.037(5) 0.078(6) 0.025(4) 0.073(7) 0.047(6)
C25 0.084(7) 0.108(8) 0.055(5) 0.009(5) -0.003(5) 0.047(6)

loop_
_atom_type_symbol
_atom_type_description
_atom_type_scat_dispersion_real
_atom_type_scat_dispersion_imag
_atom_type_scat_source
C C 0.0033 0.0016 'International Tables Vol C Tables 4.2.6.8 and 6.1.1.4'
H H 0.0000 0.0000 'International Tables Vol C Tables 4.2.6.8 and 6.1.1.4'
N N 0.0061 0.0033 'International Tables Vol C Tables 4.2.6.8 and 6.1.1.4'
O O 0.0106 0.0060 'International Tables Vol C Tables 4.2.6.8 and 6.1.1.4'
U U -9.6767 9.6646 'International Tables Vol C Tables 4.2.6.8 and 6.1.1.4'

loop_
_geom_angle_atom_site_label_1
_geom_angle_atom_site_label_2
_geom_angle_atom_site_label_3
_geom_angle
_geom_angle_site_symmetry_1
_geom_angle_site_symmetry_3
O10 U2 N7 148.95(13) . .
O10 U2 N5 76.92(14) . .
O10 U2 N8 81.02(13) . .
O10 U2 N6 135.84(13) . .
O6 U2 O10 82.86(15) . .
O6 U2 N7 108.55(16) . .
O6 U2 N5 101.03(16) . .
O6 U2 N8 83.75(17) . .
O6 U2 N6 78.12(16) . .
O7 U2 O10 88.03(15) . .
O7 U2 O6 170.51(17) . .
O7 U2 N7 78.18(16) . .
O7 U2 N5 79.34(16) . .
O7 U2 N8 92.26(16) . .
O7 U2 N6 110.51(16) . .
N7 U2 N5 126.32(15) . .
N8 U2 N7 72.01(14) . .
N8 U2 N5 156.58(16) . .
N6 U2 N7 75.21(14) . .
N6 U2 N5 68.31(14) . .
N6 U2 N8 134.83(15) . .
O3 U1 N1 78.54(13) . .
O3 U1 N3 144.05(14) . .
O3 U1 N4 76.18(13) . .
O1 U1 O3 83.92(15) . .
O1 U1 N2 81.98(17) . .
O1 U1 N1 98.93(17) . .
O1 U1 N3 97.62(17) . .
O1 U1 N4 84.23(17) . .
O1 U1 O2 176.79(18) . .
N2 U1 O3 141.77(14) . .
N2 U1 N1 68.88(15) . .
N2 U1 N3 73.27(16) . .
N2 U1 N4 136.82(15) . .
N3 U1 N1 135.77(15) . .
N3 U1 N4 68.32(15) . .
N4 U1 N1 154.04(14) . .
O2 U1 O3 93.34(15) . .
O2 U1 N2 101.23(17) . .
O2 U1 N1 82.13(17) . .
O2 U1 N3 83.60(17) . .
O2 U1 N4 93.50(17) . .
C34 O3 U1 129.3(3) . .
C33 O3 U1 121.8(3) . .
C33 O3 C34 108.8(4) . .
C72 O10 U2 123.9(3) . .
C69 O10 U2 127.2(3) . .
C69 O10 C72 108.8(4) . .
C1 N2 U1 122.4(4) . .
C1 N2 C4 106.6(5) . .
C4 N2 U1 126.8(4) . .
C53 N7 U2 120.1(3) . .
C53 N7 C56 104.9(4) . .
C56 N7 U2 131.5(3) . .
C40 N5 U2 126.8(3) . .
C37 N5 U2 124.1(4) . .
C37 N5 C40 105.1(5) . .
C12 N1 U1 122.5(3) . .
C15 N1 U1 126.9(4) . .
C15 N1 C12 105.5(5) . .
C60 N8 U2 135.7(4) . .
C57 N8 U2 118.8(4) . .
C57 N8 C60 105.5(5) . .
C45 O9 C46 117.0(5) . .
O10 C72 H72A 111.0 . .
O10 C72 H72B 111.0 . .
O10 C72 C71 103.8(5) . .
H72A C72 H72B 109.0 . .
C71 C72 H72A 111.0 . .
C71 C72 H72B 111.0 . .
C52 N6 U2 117.0(4) . .
C52 N6 C49 106.6(5) . .
C49 N6 U2 130.8(4) . .
C66 O8 C68 117.6(5) . .
C19 N3 U1 125.8(4) . .
C16 N3 U1 122.9(4) . .
C16 N3 C19 106.2(5) . .
C25 O4 C24 118.4(6) . .
C12 C5 C4 124.7(5) . .
C12 C5 C6 118.8(5) . .
C4 C5 C6 116.4(5) . .
N5 C40 C39 108.9(5) . .
C41 C40 N5 125.4(5) . .
C41 C40 C39 125.3(5) . .
C9 O5 C26 116.3(5) . .
C32 N4 U1 126.7(4) . .
C32 N4 C29 104.1(5) . .
C29 N4 U1 123.7(3) . .
H70A C70 H70B 108.8 . .
C69 C70 H70A 110.7 . .
C69 C70 H70B 110.7 . .
C71 C70 H70A 110.7 . .
C71 C70 H70B 110.7 . .
C71 C70 C69 105.3(5) . .
O10 C69 C70 104.8(5) . .
O10 C69 H69A 110.8 . .
O10 C69 H69B 110.8 . .
C70 C69 H69A 110.8 . .
C70 C69 H69B 110.8 . .
H69A C69 H69B 108.9 . .
N6 C52 H52 124.6 . .
N6 C52 C51 110.9(6) . .
C51 C52 H52 124.6 . .
O3 C34 H34A 110.7 . .
O3 C34 H34B 110.7 . .
O3 C34 C36 105.3(5) . .
H34A C34 H34B 108.8 . .
C36 C34 H34A 110.7 . .
C36 C34 H34B 110.7 . .
N3 C19 C18 108.5(5) . .
C20 C19 N3 123.1(5) . .
C20 C19 C18 127.7(5) . .
C40 C41 C42 116.5(5) . .
C49 C41 C40 125.2(5) . .
C49 C41 C42 118.2(5) . .
C19 C18 H18 126.3 . .
C17 C18 C19 107.5(5) . .
C17 C18 H18 126.3 . .
C22 C21 C20 121.3(5) . .
C28 C21 C22 118.1(5) . .
C28 C21 C20 120.5(5) . .
C1 C2 H2 126.5 . .
C3 C2 H2 126.5 . .
C3 C2 C1 106.9(5) . .
N2 C1 C2 110.6(6) . .
N2 C1 H1 124.7 . .
C2 C1 H1 124.7 . .
N8 C60 C59 109.4(5) . .
N8 C60 C61 124.5(5) . .
C59 C60 C61 125.7(5) . .
N6 C49 C41 122.4(5) . .
N6 C49 C50 108.6(5) . .
C41 C49 C50 128.6(5) . .
C48 C42 C41 120.8(5) . .
C43 C42 C41 120.6(5) . .
C43 C42 C48 118.6(6) . .
C22 C23 H23 120.2 . .
C22 C23 C24 119.6(6) . .
C24 C23 H23 120.2 . .
C59 C58 H58 127.1 . .
C59 C58 C57 105.9(6) . .
C57 C58 H58 127.1 . .
C42 C48 H48 119.4 . .
C47 C48 C42 121.1(6) . .
C47 C48 H48 119.4 . .
C49 C50 H50 126.3 . .
C51 C50 C49 107.3(5) . .
C51 C50 H50 126.3 . .
C60 C59 H59 126.4 . .
C58 C59 C60 107.2(5) . .
C58 C59 H59 126.4 . .
C53 C54 H54 127.0 . .
C55 C54 H54 127.0 . .
C55 C54 C53 106.0(5) . .
C63 C67 H67 120.7 . .
C63 C67 C66 118.7(6) . .
C66 C67 H67 120.7 . .
N1 C12 C13 108.5(5) . .
C5 C12 N1 125.3(5) . .
C5 C12 C13 125.4(5) . .
C21 C22 C23 121.1(6) . .
C21 C22 H22 119.5 . .
C23 C22 H22 119.5 . .
N7 C53 C54 113.0(5) . .
N7 C53 H53 123.5 . .
C54 C53 H53 123.5 . .
C62 C64 H64 119.1 . .
C65 C64 H64 119.1 . .
C65 C64 C62 121.8(6) . .
N2 C4 C5 124.0(5) . .
N2 C4 C3 109.0(5) . .
C5 C4 C3 125.9(5) . .
C28 C27 H27 119.8 . .
C28 C27 C24 120.5(6) . .
C24 C27 H27 119.8 . .
O3 C33 H33A 110.8 . .
O3 C33 H33B 110.8 . .
O3 C33 C35 104.8(5) . .
H33A C33 H33B 108.9 . .
C35 C33 H33A 110.8 . .
C35 C33 H33B 110.8 . .
N3 C16 H16 124.3 . .
N3 C16 C17 111.4(6) . .
C17 C16 H16 124.3 . .
C52 C51 H51 126.7 . .
C50 C51 C52 106.5(5) . .
C50 C51 H51 126.7 . .
C64 C62 C61 120.0(5) . .
C63 C62 C64 117.8(5) . .
C63 C62 C61 122.2(5) . .
N5 C37 H37 123.4 . .
N5 C37 C38 113.1(5) . .
C38 C37 H37 123.4 . .
N7 C56 C55 108.4(5) . .
C61 C56 N7 126.6(5) . .
C61 C56 C55 125.0(5) . .
C2 C3 C4 106.8(5) . .
C2 C3 H3 126.6 . .
C4 C3 H3 126.6 . .
C40 C39 H39 126.4 . .
C38 C39 C40 107.2(5) . .
C38 C39 H39 126.4 . .
C37 C38 H38 127.2 . .
C39 C38 C37 105.6(5) . .
C39 C38 H38 127.2 . .
C18 C17 C16 106.3(5) . .
C18 C17 H17 126.8 . .
C16 C17 H17 126.8 . .
C11 C6 C5 122.4(5) . .
C11 C6 C7 118.6(6) . .
C7 C6 C5 118.8(5) . .
C60 C61 C62 116.2(5) . .
C56 C61 C60 126.7(5) . .
C56 C61 C62 117.0(5) . .
N8 C57 C58 112.0(5) . .
N8 C57 H57 124.0 . .
C58 C57 H57 124.0 . .
N4 C32 H32 123.4 . .
N4 C32 C31 113.2(5) . .
C31 C32 H32 123.4 . .
C6 C11 H11 118.6 . .
C6 C11 C10 122.7(6) . .
C10 C11 H11 118.6 . .
C34 C36 H36A 110.3 . .
C34 C36 H36B 110.3 . .
H36A C36 H36B 108.6 . .
C35 C36 C34 106.9(5) . .
C35 C36 H36A 110.3 . .
C35 C36 H36B 110.3 . .
C54 C55 C56 107.7(5) . .
C54 C55 H55 126.2 . .
C56 C55 H55 126.2 . .
C19 C20 C21 117.5(5) . .
C19 C20 C29 126.1(5) . .
C29 C20 C21 116.2(5) . .
C67 C63 H63 118.9 . .
C62 C63 C67 122.2(6) . .
C62 C63 H63 118.9 . .
C42 C43 H43 119.0 . .
C42 C43 C44 121.9(6) . .
C44 C43 H43 119.0 . .
C64 C65 H65 120.2 . .
C64 C65 C66 119.5(6) . .
C66 C65 H65 120.2 . .
C6 C7 H7 119.9 . .
C6 C7 C8 120.1(6) . .
C8 C7 H7 119.9 . .
C21 C28 H28 119.2 . .
C27 C28 C21 121.5(6) . .
C27 C28 H28 119.2 . .
O4 C24 C23 115.4(6) . .
O4 C24 C27 125.4(6) . .
C27 C24 C23 119.2(6) . .
C32 C31 H31 126.8 . .
C30 C31 C32 106.5(6) . .
C30 C31 H31 126.8 . .
O9 C46 H46A 109.5 . .
O9 C46 H46B 109.5 . .
O9 C46 H46C 109.5 . .
H46A C46 H46B 109.5 . .
H46A C46 H46C 109.5 . .
H46B C46 H46C 109.5 . .
C31 C30 H30 126.8 . .
C31 C30 C29 106.4(6) . .
C29 C30 H30 126.8 . .
O9 C45 C47 115.5(6) . .
C44 C45 O9 124.8(6) . .
C44 C45 C47 119.7(6) . .
C13 C14 H14 126.7 . .
C13 C14 C15 106.7(5) . .
C15 C14 H14 126.7 . .
C11 C10 H10 120.6 . .
C9 C10 C11 118.7(6) . .
C9 C10 H10 120.6 . .
C12 C13 H13 126.5 . .
C14 C13 C12 107.0(5) . .
C14 C13 H13 126.5 . .
C20 C29 N4 123.3(5) . .
C20 C29 C30 126.1(5) . .
C30 C29 N4 109.7(5) . .
C48 C47 C45 119.6(6) . .
C48 C47 H47 120.2 . .
C45 C47 H47 120.2 . .
C72 C71 C70 103.6(6) . .
C72 C71 H71A 111.0 . .
C72 C71 H71B 111.0 . .
C70 C71 H71A 111.0 . .
C70 C71 H71B 111.0 . .
H71A C71 H71B 109.0 . .
O5 C9 C10 124.7(6) . .
O5 C9 C8 115.8(6) . .
C10 C9 C8 119.5(6) . .
C43 C44 C45 119.0(6) . .
C43 C44 H44 120.5 . .
C45 C44 H44 120.5 . .
N1 C15 C14 112.3(5) . .
N1 C15 H15 123.9 . .
C14 C15 H15 123.9 . .
C7 C8 C9 120.3(6) . .
C7 C8 H8 119.9 . .
C9 C8 H8 119.9 . .
O8 C66 C67 124.5(5) . .
O8 C66 C65 115.4(5) . .
C67 C66 C65 120.0(5) . .
C33 C35 H35A 110.6 . .
C33 C35 H35B 110.6 . .
C36 C35 C33 105.6(5) . .
C36 C35 H35A 110.6 . .
C36 C35 H35B 110.6 . .
H35A C35 H35B 108.8 . .
O8 C68 H68A 109.5 . .
O8 C68 H68B 109.5 . .
O8 C68 H68C 109.5 . .
H68A C68 H68B 109.5 . .
H68A C68 H68C 109.5 . .
H68B C68 H68C 109.5 . .
O5 C26 H26A 109.5 . .
O5 C26 H26B 109.5 . .
O5 C26 H26C 109.5 . .
H26A C26 H26B 109.5 . .
H26A C26 H26C 109.5 . .
H26B C26 H26C 109.5 . .
O4 C25 H25A 109.5 . .
O4 C25 H25B 109.5 . .
O4 C25 H25C 109.5 . .
H25A C25 H25B 109.5 . .
H25A C25 H25C 109.5 . .
H25B C25 H25C 109.5 . .
C76 C77 C78 104.2(16) . .
O11 C78 C77 95.5(13) . .
O11 C75 C76 114(2) . .
C75 C76 C77 96.5(19) . .
C75 O11 C78 114.4(16) . .
C83 C82 C81 52.7(9) . .
C83 C82 C79 88.8(13) . .
C79 C82 C81 86.4(11) . .
C79 C80 C81 93.9(13) . .
C81 C83 C82 74.5(12) . .
C80 C81 C82 81.9(10) . .
C83 C81 C82 52.8(9) . .
C83 C81 C80 98.3(12) . .
C80 C79 C82 92.8(14) . .
C73 C74 C73 57.7(15) 2_677 .
C74 C73 C74 122.3(15) 2_677 .
C74 C73 C73 64.9(15) 2_677 2_677
C73 C73 C74 57.4(13) 2_677 .

loop_
_geom_bond_atom_site_label_1
_geom_bond_atom_site_label_2
_geom_bond_distance
_geom_bond_site_symmetry_2
U2 O10 2.437(3) .
U2 O6 1.762(4) .
U2 O7 1.762(4) .
U2 N7 2.525(4) .
U2 N5 2.543(5) .
U2 N8 2.475(5) .
U2 N6 2.469(4) .
U1 O3 2.463(3) .
U1 O1 1.759(4) .
U1 N2 2.453(5) .
U1 N1 2.546(5) .
U1 N3 2.479(5) .
U1 N4 2.503(5) .
U1 O2 1.764(4) .
O3 C34 1.460(6) .
O3 C33 1.456(6) .
O10 C72 1.479(6) .
O10 C69 1.471(6) .
N2 C1 1.340(7) .
N2 C4 1.379(7) .
N7 C53 1.334(7) .
N7 C56 1.415(6) .
N5 C40 1.406(7) .
N5 C37 1.332(7) .
N1 C12 1.402(7) .
N1 C15 1.339(7) .
N8 C60 1.398(6) .
N8 C57 1.347(7) .
O9 C46 1.417(8) .
O9 C45 1.390(7) .
C72 H72A 0.9900 .
C72 H72B 0.9900 .
C72 C71 1.484(9) .
N6 C52 1.348(7) .
N6 C49 1.379(7) .
O8 C66 1.383(6) .
O8 C68 1.401(8) .
N3 C19 1.403(7) .
N3 C16 1.343(7) .
O4 C24 1.365(7) .
O4 C25 1.347(9) .
C5 C12 1.396(7) .
C5 C4 1.407(8) .
C5 C6 1.492(8) .
C40 C41 1.403(8) .
C40 C39 1.425(8) .
O5 C9 1.367(7) .
O5 C26 1.463(9) .
N4 C32 1.345(7) .
N4 C29 1.415(7) .
C70 H70A 0.9900 .
C70 H70B 0.9900 .
C70 C69 1.507(9) .
C70 C71 1.487(9) .
C69 H69A 0.9900 .
C69 H69B 0.9900 .
C52 H52 0.9500 .
C52 C51 1.408(8) .
C34 H34A 0.9900 .
C34 H34B 0.9900 .
C34 C36 1.519(8) .
C19 C18 1.431(7) .
C19 C20 1.380(8) .
C41 C49 1.401(8) .
C41 C42 1.507(8) .
C18 H18 0.9500 .
C18 C17 1.367(9) .
C21 C22 1.383(8) .
C21 C20 1.502(7) .
C21 C28 1.381(8) .
C2 H2 0.9500 .
C2 C1 1.410(8) .
C2 C3 1.359(8) .
C1 H1 0.9500 .
C60 C59 1.412(8) .
C60 C61 1.422(8) .
C49 C50 1.424(8) .
C42 C48 1.394(8) .
C42 C43 1.381(8) .
C23 H23 0.9500 .
C23 C22 1.389(9) .
C23 C24 1.396(9) .
C58 H58 0.9500 .
C58 C59 1.381(8) .
C58 C57 1.409(8) .
C48 H48 0.9500 .
C48 C47 1.366(9) .
C50 H50 0.9500 .
C50 C51 1.363(8) .
C59 H59 0.9500 .
C54 H54 0.9500 .
C54 C53 1.410(7) .
C54 C55 1.356(8) .
C67 H67 0.9500 .
C67 C63 1.387(8) .
C67 C66 1.391(8) .
C12 C13 1.423(8) .
C22 H22 0.9500 .
C53 H53 0.9500 .
C64 H64 0.9500 .
C64 C62 1.384(8) .
C64 C65 1.378(8) .
C4 C3 1.420(8) .
C27 H27 0.9500 .
C27 C28 1.371(8) .
C27 C24 1.375(9) .
C33 H33A 0.9900 .
C33 H33B 0.9900 .
C33 C35 1.520(8) .
C16 H16 0.9500 .
C16 C17 1.424(8) .
C51 H51 0.9500 .
C62 C61 1.495(7) .
C62 C63 1.382(8) .
C37 H37 0.9500 .
C37 C38 1.410(8) .
C56 C61 1.371(8) .
C56 C55 1.428(7) .
C3 H3 0.9500 .
C39 H39 0.9500 .
C39 C38 1.371(8) .
C38 H38 0.9500 .
C17 H17 0.9500 .
C6 C11 1.369(8) .
C6 C7 1.379(8) .
C57 H57 0.9500 .
C32 H32 0.9500 .
C32 C31 1.389(9) .
C11 H11 0.9500 .
C11 C10 1.384(9) .
C36 H36A 0.9900 .
C36 H36B 0.9900 .
C36 C35 1.513(9) .
C55 H55 0.9500 .
C20 C29 1.404(7) .
C63 H63 0.9500 .
C43 H43 0.9500 .
C43 C44 1.385(8) .
C65 H65 0.9500 .
C65 C66 1.392(9) .
C7 H7 0.9500 .
C7 C8 1.392(8) .
C28 H28 0.9500 .
C31 H31 0.9500 .
C31 C30 1.383(8) .
C46 H46A 0.9800 .
C46 H46B 0.9800 .
C46 H46C 0.9800 .
C30 H30 0.9500 .
C30 C29 1.415(8) .
C45 C47 1.418(9) .
C45 C44 1.387(8) .
C14 H14 0.9500 .
C14 C13 1.364(8) .
C14 C15 1.393(8) .
C10 H10 0.9500 .
C10 C9 1.380(9) .
C13 H13 0.9500 .
C47 H47 0.9500 .
C71 H71A 0.9900 .
C71 H71B 0.9900 .
C9 C8 1.395(9) .
C44 H44 0.9500 .
C15 H15 0.9500 .
C8 H8 0.9500 .
C35 H35A 0.9900 .
C35 H35B 0.9900 .
C68 H68A 0.9800 .
C68 H68B 0.9800 .
C68 H68C 0.9800 .
C26 H26A 0.9800 .
C26 H26B 0.9800 .
C26 H26C 0.9800 .
C25 H25A 0.9800 .
C25 H25B 0.9800 .
C25 H25C 0.9800 .
C77 C78 1.72(2) .
C77 C76 1.60(3) .
C78 O11 1.443(18) .
C75 C76 1.38(3) .
C75 O11 1.38(2) .
C82 C83 1.46(2) .
C82 C81 1.767(19) .
C82 C79 1.57(2) .
C80 C81 1.625(18) .
C80 C79 1.51(2) .
C83 C81 1.46(2) .
C74 C73 1.84(3) 2_677
C74 C73 1.98(3) .
C73 C74 1.84(3) 2_677
C73 C73 1.85(4) 2_677

loop_
_geom_torsion_atom_site_label_1
_geom_torsion_atom_site_label_2
_geom_torsion_atom_site_label_3
_geom_torsion_atom_site_label_4
_geom_torsion
U2 O10 C72 C71 -152.8(4)
U2 O10 C69 C70 174.2(4)
U2 N7 C53 C54 161.7(4)
U2 N7 C56 C61 20.5(8)
U2 N7 C56 C55 -159.4(4)
U2 N5 C40 C41 27.8(7)
U2 N5 C40 C39 -158.6(4)
U2 N5 C37 C38 160.1(4)
U2 N8 C60 C59 -179.0(4)
U2 N8 C60 C61 -5.5(9)
U2 N8 C57 C58 179.7(4)
U2 N6 C52 C51 -155.3(4)
U2 N6 C49 C41 -36.2(7)
U2 N6 C49 C50 150.2(4)
U1 O3 C34 C36 -159.1(4)
U1 O3 C33 C35 153.7(4)
U1 N2 C1 C2 -157.8(4)
U1 N2 C4 C5 -36.3(8)
U1 N2 C4 C3 155.5(4)
U1 N1 C12 C5 35.7(7)
U1 N1 C12 C13 -153.9(4)
U1 N1 C15 C14 153.3(4)
U1 N3 C19 C18 153.3(4)
U1 N3 C19 C20 -35.5(8)
U1 N3 C16 C17 -155.3(4)
U1 N4 C32 C31 154.1(4)
U1 N4 C29 C20 37.4(7)
U1 N4 C29 C30 -153.3(4)
O3 C34 C36 C35 -10.3(7)
O3 C33 C35 C36 22.9(7)
O10 C72 C71 C70 -36.0(7)
N2 C4 C3 C2 2.2(7)
N7 C56 C61 C60 -5.4(9)
N7 C56 C61 C62 174.1(5)
N7 C56 C55 C54 1.8(6)
N5 C40 C41 C49 7.6(9)
N5 C40 C41 C42 -175.7(5)
N5 C40 C39 C38 -0.3(6)
N5 C37 C38 C39 -1.4(7)
N1 C12 C13 C14 -2.4(7)
N8 C60 C59 C58 -0.2(7)
N8 C60 C61 C62 177.9(5)
N8 C60 C61 C56 -2.6(9)
O9 C45 C47 C48 -178.3(6)
O9 C45 C44 C43 177.2(6)
C72 O10 C69 C70 -2.4(6)
N6 C52 C51 C50 -0.2(6)
N6 C49 C50 C51 2.0(6)
N3 C19 C18 C17 2.3(7)
N3 C19 C20 C21 176.9(5)
N3 C19 C20 C29 -8.6(9)
N3 C16 C17 C18 0.7(7)
C5 C12 C13 C14 168.0(6)
C5 C4 C3 C2 -165.8(6)
C5 C6 C11 C10 -175.2(6)
C5 C6 C7 C8 176.2(5)
C40 N5 C37 C38 1.2(6)
C40 C41 C49 N6 -5.1(8)
C40 C41 C49 C50 167.2(5)
C40 C41 C42 C48 -119.5(6)
C40 C41 C42 C43 59.3(7)
C40 C39 C38 C37 1.0(7)
O5 C9 C8 C7 -177.7(6)
N4 C32 C31 C30 -1.8(8)
C69 O10 C72 C71 24.0(6)
C69 C70 C71 C72 35.1(8)
C52 N6 C49 C41 171.6(5)
C52 N6 C49 C50 -2.1(6)
C34 O3 C33 C35 -30.6(6)
C34 C36 C35 C33 -7.7(7)
C19 N3 C16 C17 0.8(7)
C19 C18 C17 C16 -1.8(7)
C19 C20 C29 N4 6.9(9)
C19 C20 C29 C30 -160.6(6)
C41 C40 C39 C38 173.3(5)
C41 C49 C50 C51 -171.1(5)
C41 C42 C48 C47 179.4(5)
C41 C42 C43 C44 179.7(5)
C18 C19 C20 C21 -13.7(9)
C18 C19 C20 C29 160.7(6)
C21 C20 C29 N4 -178.6(5)
C21 C20 C29 C30 13.9(9)
C1 N2 C4 C5 166.5(6)
C1 N2 C4 C3 -1.7(7)
C1 C2 C3 C4 -1.7(7)
C60 N8 C57 C58 0.8(7)
C49 N6 C52 C51 1.4(6)
C49 C41 C42 C48 57.4(7)
C49 C41 C42 C43 -123.8(6)
C49 C50 C51 C52 -1.1(6)
C42 C41 C49 N6 178.3(5)
C42 C41 C49 C50 -9.4(8)
C42 C48 C47 C45 0.2(9)
C42 C43 C44 C45 1.8(9)
C48 C42 C43 C44 -1.6(8)
C59 C60 C61 C62 -9.6(9)
C59 C60 C61 C56 169.8(6)
C59 C58 C57 N8 -1.0(8)
C12 N1 C15 C14 -1.6(7)
C12 C5 C4 N2 -6.8(9)
C12 C5 C4 C3 159.4(6)
C12 C5 C6 C11 -69.3(8)
C12 C5 C6 C7 116.1(6)
C22 C21 C20 C19 73.8(7)
C22 C21 C20 C29 -101.2(7)
C22 C21 C28 C27 0.6(9)
C22 C23 C24 O4 -179.3(6)
C22 C23 C24 C27 1.6(10)
C53 N7 C56 C61 178.5(6)
C53 N7 C56 C55 -1.4(6)
C53 C54 C55 C56 -1.4(7)
C64 C62 C61 C60 113.4(6)
C64 C62 C61 C56 -66.2(8)
C64 C62 C63 C67 1.7(10)
C64 C65 C66 O8 -179.6(6)
C64 C65 C66 C67 -1.3(10)
C4 N2 C1 C2 0.7(7)
C4 C5 C12 N1 5.1(9)
C4 C5 C12 C13 -163.7(6)
C4 C5 C6 C11 106.6(7)
C4 C5 C6 C7 -68.0(7)
C33 O3 C34 C36 25.7(6)
C16 N3 C19 C18 -1.9(7)
C16 N3 C19 C20 169.2(5)
C62 C64 C65 C66 0.5(11)
C37 N5 C40 C41 -174.1(5)
C37 N5 C40 C39 -0.5(6)
C56 N7 C53 C54 0.6(6)
C3 C2 C1 N2 0.7(8)
C39 C40 C41 C49 -165.0(5)
C39 C40 C41 C42 11.7(8)
C6 C5 C12 N1 -179.4(5)
C6 C5 C12 C13 11.8(9)
C6 C5 C4 N2 177.5(5)
C6 C5 C4 C3 -16.2(9)
C6 C11 C10 C9 0.9(11)
C6 C7 C8 C9 -2.5(10)
C61 C60 C59 C58 -173.6(6)
C61 C62 C63 C67 -175.6(6)
C61 C56 C55 C54 -178.1(6)
C57 N8 C60 C59 -0.4(7)
C57 N8 C60 C61 173.1(6)
C57 C58 C59 C60 0.7(7)
C32 N4 C29 C20 -167.4(6)
C32 N4 C29 C30 1.9(7)
C32 C31 C30 C29 2.8(7)
C11 C6 C7 C8 1.4(9)
C11 C10 C9 O5 178.5(6)
C11 C10 C9 C8 -1.9(11)
C55 C54 C53 N7 0.6(7)
C55 C56 C61 C60 174.5(6)
C55 C56 C61 C62 -6.0(8)
C20 C19 C18 C17 -168.3(6)
C20 C21 C22 C23 178.8(6)
C20 C21 C28 C27 -179.9(6)
C63 C67 C66 O8 -179.7(6)
C63 C67 C66 C65 2.3(10)
C63 C62 C61 C60 -69.4(8)
C63 C62 C61 C56 111.1(7)
C43 C42 C48 C47 0.6(9)
C65 C64 C62 C61 176.7(6)
C65 C64 C62 C63 -0.7(10)
C7 C6 C11 C10 -0.6(10)
C28 C21 C22 C23 -1.6(9)
C28 C21 C20 C19 -105.8(6)
C28 C21 C20 C29 79.2(7)
C28 C27 C24 O4 178.3(6)
C28 C27 C24 C23 -2.6(10)
C24 C23 C22 C21 0.5(10)
C24 C27 C28 C21 1.6(10)
C31 C30 C29 N4 -3.0(7)
C31 C30 C29 C20 165.9(6)
C46 O9 C45 C47 178.7(6)
C46 O9 C45 C44 0.4(9)
C10 C9 C8 C7 2.7(10)
C13 C14 C15 N1 0.1(7)
C29 N4 C32 C31 -0.1(7)
C47 C45 C44 C43 -1.0(9)
C71 C70 C69 O10 -20.2(8)
C44 C45 C47 C48 0.0(9)
C15 N1 C12 C5 -168.0(6)
C15 N1 C12 C13 2.4(6)
C15 C14 C13 C12 1.4(7)
C66 C67 C63 C62 -2.5(10)
C68 O8 C66 C67 -7.3(10)
C68 O8 C66 C65 170.8(7)
C26 O5 C9 C10 -5.7(11)
C26 O5 C9 C8 174.7(7)
C25 O4 C24 C23 169.0(7)
C25 O4 C24 C27 -11.9(10)
C77 C78 O11 C75 4.0(19)
C78 C77 C76 C75 -34(2)
C76 C77 C78 O11 18.6(18)
C76 C75 O11 C78 -31(3)
O11 C75 C76 C77 40(3)
C82 C83 C81 C80 -73.2(12)
C83 C82 C81 C80 107.0(13)
C83 C82 C79 C80 -69.6(14)
C81 C82 C79 C80 -16.9(12)
C81 C80 C79 C82 18.4(13)
C79 C82 C83 C81 86.4(12)
C79 C82 C81 C80 15.7(12)
C79 C82 C81 C83 -91.2(14)
C79 C80 C81 C82 -16.5(12)
C79 C80 C81 C83 33.9(15)
